data_7117386
loop_
_publ_author_name
'Chen Tan'
'Peng Wang'
'Huan Liu'
'Xiao-Li Zhao'
'Yong Lu'
'Ye Liu'

_publ_section_title
;
 Bifunctional ligands in combination with phosphines and Lewis acidic
 phospheniums for the carbonylative Sonogashira reaction
;
_journal_name_full Chem.Commun.
_journal_page_first 10871
_journal_paper_doi 10.1039/C5cc03697F
_journal_volume 51
_journal_year 2015
_chemical_formula_sum 'C29 H30 Au Cl F3 N O4 P2 S'
_chemical_formula_weight 839.96
_chemical_name_systematic
; 
 ? 
;
_space_group_IT_number 14
_symmetry_cell_setting monoclinic
_symmetry_space_group_name_Hall '-P 2ybc'
_symmetry_space_group_name_H-M 'P 1 21/c 1'
_atom_sites_solution_hydrogens geom
_atom_sites_solution_primary direct
_atom_sites_solution_secondary difmap
_audit_creation_method SHELXL-97
_audit_update_record
;
2015-03-23 deposited with the CCDC.
2015-05-20 downloaded from the CCDC.
;
_cell_angle_alpha 90.00
_cell_angle_beta 112.0830(10)
_cell_angle_gamma 90.00
_cell_formula_units_Z 4
_cell_length_a 18.0468(4)
_cell_length_b 13.1909(3)
_cell_length_c 14.8731(3)
_cell_measurement_temperature 296(2)
_cell_volume 3280.86(13)
_computing_structure_refinement 'SHELXL-97 (Sheldrick, 2008)'
_computing_structure_solution 'SHELXS-97 (Sheldrick, 2008)'
_diffrn_ambient_temperature 296(2)
_diffrn_measured_fraction_theta_full 0.999
_diffrn_measured_fraction_theta_max 0.999
_diffrn_radiation_monochromator graphite
_diffrn_radiation_source 'fine-focus sealed tube'
_diffrn_radiation_type MoK\a
_diffrn_radiation_wavelength 0.71073
_diffrn_reflns_av_R_equivalents 0.0378
_diffrn_reflns_av_sigmaI/netI 0.0253
_diffrn_reflns_limit_h_max 21
_diffrn_reflns_limit_h_min -21
_diffrn_reflns_limit_k_max 15
_diffrn_reflns_limit_k_min -15
_diffrn_reflns_limit_l_max 17
_diffrn_reflns_limit_l_min -16
_diffrn_reflns_number 37403
_diffrn_reflns_theta_full 25.01
_diffrn_reflns_theta_max 25.01
_diffrn_reflns_theta_min 1.97
_exptl_absorpt_coefficient_mu 4.778
_exptl_absorpt_correction_T_max 0.6215
_exptl_absorpt_correction_T_min 0.2388
_exptl_absorpt_correction_type multi-scan
_exptl_absorpt_process_details sadabs
_exptl_crystal_colour colorless
_exptl_crystal_density_diffrn 1.701
_exptl_crystal_density_method 'not measured'
_exptl_crystal_description block
_exptl_crystal_F_000 1648
_exptl_crystal_size_max 0.42
_exptl_crystal_size_mid 0.21
_exptl_crystal_size_min 0.11
_refine_diff_density_max 1.608
_refine_diff_density_min -1.419
_refine_diff_density_rms 0.128
_refine_ls_extinction_method none
_refine_ls_goodness_of_fit_ref 1.038
_refine_ls_hydrogen_treatment constr
_refine_ls_matrix_type full
_refine_ls_number_parameters 379
_refine_ls_number_reflns 5778
_refine_ls_number_restraints 52
_refine_ls_restrained_S_all 1.052
_refine_ls_R_factor_all 0.0575
_refine_ls_R_factor_gt 0.0460
_refine_ls_shift/su_max 0.002
_refine_ls_shift/su_mean 0.000
_refine_ls_structure_factor_coef Fsqd
_refine_ls_weighting_details 'calc w=1/[\s^2^(Fo^2^)+(0.0784P)^2^+11.5182P] where P=(Fo^2^+2Fc^2^)/3'
_refine_ls_weighting_scheme calc
_refine_ls_wR_factor_gt 0.1276
_refine_ls_wR_factor_ref 0.1386
_reflns_number_gt 4733
_reflns_number_total 5778
_reflns_threshold_expression >2sigma(I)
_cod_data_source_file c5cc03697f2.cif
_cod_data_source_block z2
_cod_original_cell_volume 3280.86(12)
_cod_original_sg_symbol_H-M P2(1)/c
_cod_database_code 7117386

loop_
_symmetry_equiv_pos_as_xyz
'x, y, z'
'-x, y+1/2, -z+1/2'
'-x, -y, -z'
'x, -y-1/2, z-1/2'

loop_
_atom_site_label
_atom_site_type_symbol
_atom_site_fract_x
_atom_site_fract_y
_atom_site_fract_z
_atom_site_U_iso_or_equiv
_atom_site_adp_type
_atom_site_occupancy
_atom_site_symmetry_multiplicity
_atom_site_calc_flag
_atom_site_refinement_flags
_atom_site_disorder_assembly
_atom_site_disorder_group
Au1 Au 0.878033(17) 0.97588(2) 1.05514(2) 0.05493(14) Uani 1 1 d . . .
P1 P 0.78426(11) 0.89385(14) 0.93553(14) 0.0508(4) Uani 1 1 d . . .
P2 P 0.72569(11) 1.09093(14) 0.84483(14) 0.0500(4) Uani 1 1 d . . .
Cl1 Cl 0.97254(14) 1.0549(2) 1.18377(18) 0.0834(7) Uani 1 1 d . . .
O1 O 0.7730(5) 1.0377(5) 0.6641(5) 0.088(2) Uani 1 1 d . . .
N1 N 0.7428(4) 0.9675(4) 0.8328(5) 0.0549(15) Uani 1 1 d . . .
C1 C 0.7037(5) 0.8515(6) 0.9698(6) 0.0596(19) Uani 1 1 d . . .
C2 C 0.7151(6) 0.8514(7) 1.0675(7) 0.074(2) Uani 1 1 d . . .
H2A H 0.7638 0.8726 1.1133 0.089 Uiso 1 1 calc R . .
C3 C 0.6557(7) 0.8205(9) 1.0970(9) 0.092(3) Uani 1 1 d . . .
H3A H 0.6640 0.8221 1.1626 0.110 Uiso 1 1 calc R . .
C4 C 0.5848(8) 0.7876(10) 1.0315(12) 0.107(4) Uani 1 1 d . . .
H4A H 0.5450 0.7651 1.0523 0.129 Uiso 1 1 calc R . .
C5 C 0.5722(6) 0.7876(9) 0.9363(12) 0.108(4) Uani 1 1 d . . .
H5A H 0.5232 0.7653 0.8920 0.129 Uiso 1 1 calc R . .
C6 C 0.6296(5) 0.8196(8) 0.9027(8) 0.083(3) Uani 1 1 d . . .
H6A H 0.6194 0.8200 0.8366 0.100 Uiso 1 1 calc R . .
C7 C 0.8223(5) 0.7840(6) 0.8943(6) 0.0594(19) Uani 1 1 d . . .
C8 C 0.7816(6) 0.6917(6) 0.8742(7) 0.076(2) Uani 1 1 d . . .
H8A H 0.7334 0.6843 0.8826 0.091 Uiso 1 1 calc R . .
C9 C 0.8140(8) 0.6105(8) 0.8414(8) 0.094(3) Uani 1 1 d . . .
H9A H 0.7872 0.5487 0.8278 0.113 Uiso 1 1 calc R . .
C10 C 0.8838(8) 0.6209(9) 0.8293(8) 0.099(4) Uani 1 1 d . . .
H10A H 0.9044 0.5666 0.8063 0.118 Uiso 1 1 calc R . .
C11 C 0.9249(7) 0.7109(8) 0.8507(8) 0.087(3) Uani 1 1 d . . .
H11A H 0.9735 0.7166 0.8430 0.104 Uiso 1 1 calc R . .
C12 C 0.8949(5) 0.7926(7) 0.8833(6) 0.072(2) Uani 1 1 d . . .
H12A H 0.9231 0.8533 0.8978 0.086 Uiso 1 1 calc R . .
C13 C 0.8117(4) 1.1681(6) 0.8637(5) 0.0519(17) Uani 1 1 d . . .
C14 C 0.8821(5) 1.1294(7) 0.8591(6) 0.065(2) Uani 1 1 d . . .
H14A H 0.8873 1.0608 0.8486 0.078 Uiso 1 1 calc R . .
C15 C 0.9446(6) 1.1972(8) 0.8709(8) 0.083(3) Uani 1 1 d . . .
H15A H 0.9917 1.1732 0.8669 0.099 Uiso 1 1 calc R . .
C16 C 0.9383(6) 1.2973(8) 0.8881(8) 0.089(3) Uani 1 1 d . . .
H16A H 0.9811 1.3406 0.8966 0.107 Uiso 1 1 calc R . .
C17 C 0.8696(6) 1.3342(7) 0.8927(8) 0.083(3) Uani 1 1 d . . .
H17A H 0.8658 1.4029 0.9044 0.100 Uiso 1 1 calc R . .
C18 C 0.8050(6) 1.2708(6) 0.8802(7) 0.069(2) Uani 1 1 d . . .
H18A H 0.7579 1.2968 0.8827 0.083 Uiso 1 1 calc R . .
C19 C 0.6980(5) 1.1078(6) 0.9478(6) 0.0569(18) Uani 1 1 d . . .
C20 C 0.7509(6) 1.1467(7) 1.0339(6) 0.069(2) Uani 1 1 d . . .
H20A H 0.8011 1.1689 1.0384 0.082 Uiso 1 1 calc R . .
C21 C 0.7294(9) 1.1528(9) 1.1135(9) 0.105(4) Uani 1 1 d . . .
H21A H 0.7653 1.1787 1.1718 0.127 Uiso 1 1 calc R . .
C22 C 0.6564(13) 1.1214(10) 1.1070(13) 0.132(6) Uani 1 1 d . . .
H22A H 0.6426 1.1253 1.1612 0.158 Uiso 1 1 calc R . .
C23 C 0.6019(9) 1.0835(9) 1.0210(13) 0.114(5) Uani 1 1 d . . .
H23A H 0.5518 1.0620 1.0177 0.136 Uiso 1 1 calc R . .
C24 C 0.6217(6) 1.0773(8) 0.9389(9) 0.085(3) Uani 1 1 d . . .
H24A H 0.5850 1.0536 0.8801 0.101 Uiso 1 1 calc R . .
C25 C 0.6467(5) 1.1333(7) 0.7396(6) 0.075(2) Uani 1 1 d . . .
H25A H 0.6612 1.1246 0.6842 0.112 Uiso 1 1 calc R . .
H25B H 0.6366 1.2037 0.7466 0.112 Uiso 1 1 calc R . .
H25C H 0.5994 1.0946 0.7307 0.112 Uiso 1 1 calc R . .
C26 C 0.7124(6) 0.9196(7) 0.7338(6) 0.072(2) Uani 1 1 d . . .
H26A H 0.6606 0.9484 0.6957 0.087 Uiso 1 1 calc R . .
H26B H 0.7051 0.8476 0.7406 0.087 Uiso 1 1 calc R . .
C27 C 0.7676(8) 0.9343(8) 0.6802(7) 0.090(3) Uani 1 1 d . . .
H27A H 0.8201 0.9074 0.7181 0.108 Uiso 1 1 calc R . .
H27B H 0.7470 0.8985 0.6187 0.108 Uiso 1 1 calc R . .
C28 C 0.8272(9) 1.0565(12) 0.6134(10) 0.125(5) Uani 1 1 d . . .
H28A H 0.8301 1.1280 0.6033 0.188 Uiso 1 1 calc R . .
H28B H 0.8075 1.0225 0.5518 0.188 Uiso 1 1 calc R . .
H28C H 0.8795 1.0313 0.6517 0.188 Uiso 1 1 calc R . .
S1 S 0.5753(4) 1.0578(5) 1.3178(3) 0.197(3) Uani 1 1 d DU . .
O01 O 0.6587(10) 1.035(3) 1.363(3) 0.46(2) Uani 1 1 d DU . .
O02 O 0.5397(8) 0.9815(8) 1.2525(9) 0.157(3) Uani 1 1 d DU . .
O03 O 0.5938(7) 1.1528(7) 1.2911(8) 0.148(3) Uani 1 1 d DU . .
F3 F 0.6112(7) 1.1281(9) 1.4883(9) 0.193(4) Uani 1 1 d DU . .
F2 F 0.5939(13) 0.9668(11) 1.4701(16) 0.290(8) Uani 1 1 d DU . .
F1 F 0.4886(10) 1.070(2) 1.4104(16) 0.748(19) Uani 1 1 d DU . .
C01 C 0.5658(9) 1.0565(11) 1.4335(6) 0.326(7) Uani 1 1 d DU . .

loop_
_atom_site_aniso_label
_atom_site_aniso_U_11
_atom_site_aniso_U_22
_atom_site_aniso_U_33
_atom_site_aniso_U_23
_atom_site_aniso_U_13
_atom_site_aniso_U_12
Au1 0.0506(2) 0.0561(2) 0.0569(2) -0.00280(13) 0.01891(14) -0.00108(13)
P1 0.0519(10) 0.0419(10) 0.0551(10) 0.0020(8) 0.0161(8) 0.0036(8)
P2 0.0506(10) 0.0429(10) 0.0535(10) 0.0010(8) 0.0162(8) 0.0039(8)
Cl1 0.0670(13) 0.1037(18) 0.0767(14) -0.0251(13) 0.0239(11) -0.0224(13)
O1 0.116(6) 0.084(5) 0.064(4) 0.006(3) 0.034(4) 0.007(4)
N1 0.067(4) 0.040(3) 0.050(3) -0.003(3) 0.014(3) 0.003(3)
C1 0.052(4) 0.048(4) 0.078(5) 0.012(4) 0.022(4) 0.006(3)
C2 0.065(5) 0.066(6) 0.094(7) 0.023(5) 0.034(5) 0.007(4)
C3 0.086(7) 0.091(8) 0.115(8) 0.040(7) 0.055(7) 0.013(6)
C4 0.090(8) 0.092(8) 0.157(12) 0.056(9) 0.066(9) 0.013(7)
C5 0.052(6) 0.085(8) 0.165(13) 0.007(8) 0.017(7) -0.007(5)
C6 0.053(5) 0.084(7) 0.105(7) 0.000(6) 0.019(5) -0.005(5)
C7 0.065(5) 0.049(4) 0.064(5) 0.004(4) 0.024(4) 0.013(4)
C8 0.097(7) 0.044(5) 0.091(6) -0.001(4) 0.039(5) 0.003(5)
C9 0.126(10) 0.053(6) 0.101(8) 0.006(5) 0.041(7) 0.014(6)
C10 0.129(10) 0.077(8) 0.093(7) -0.004(6) 0.046(7) 0.037(7)
C11 0.095(7) 0.078(7) 0.100(7) 0.001(6) 0.050(6) 0.023(6)
C12 0.071(5) 0.066(6) 0.078(6) -0.001(4) 0.028(5) 0.009(4)
C13 0.059(4) 0.049(4) 0.050(4) 0.004(3) 0.023(3) 0.001(3)
C14 0.071(5) 0.057(5) 0.071(5) 0.003(4) 0.030(4) 0.002(4)
C15 0.061(5) 0.084(7) 0.105(7) 0.010(6) 0.033(5) 0.001(5)
C16 0.076(6) 0.073(7) 0.114(8) 0.016(6) 0.030(6) -0.016(5)
C17 0.092(7) 0.049(5) 0.106(7) 0.000(5) 0.034(6) -0.008(5)
C18 0.085(6) 0.046(5) 0.085(6) 0.009(4) 0.041(5) 0.010(4)
C19 0.061(4) 0.045(4) 0.073(5) 0.005(4) 0.035(4) 0.008(3)
C20 0.095(6) 0.061(5) 0.063(5) 0.001(4) 0.043(5) 0.013(5)
C21 0.167(13) 0.080(7) 0.098(8) 0.001(6) 0.083(9) 0.016(8)
C22 0.226(19) 0.072(8) 0.174(15) 0.015(9) 0.163(15) 0.022(10)
C23 0.122(10) 0.066(7) 0.207(16) 0.012(9) 0.123(12) 0.014(7)
C24 0.078(6) 0.058(6) 0.140(10) 0.006(5) 0.067(7) 0.007(4)
C25 0.073(5) 0.065(5) 0.072(5) 0.009(4) 0.010(4) 0.013(4)
C26 0.094(6) 0.049(5) 0.057(5) -0.003(4) 0.010(4) -0.002(4)
C27 0.140(10) 0.074(7) 0.055(5) -0.005(5) 0.036(6) 0.011(7)
C28 0.133(12) 0.144(12) 0.112(10) 0.031(9) 0.060(9) 0.007(10)
S1 0.245(6) 0.248(5) 0.086(2) 0.004(3) 0.046(3) -0.157(5)
O01 0.46(2) 0.46(2) 0.46(2) -0.001(2) 0.172(9) 0.000(2)
O02 0.159(4) 0.153(3) 0.154(3) -0.0127(19) 0.053(2) -0.008(2)
O03 0.152(3) 0.143(3) 0.149(3) 0.0116(19) 0.058(2) -0.0105(19)
F3 0.194(4) 0.193(4) 0.192(4) -0.0013(10) 0.0721(19) 0.0006(10)
F2 0.290(8) 0.290(8) 0.290(8) 0.0007(10) 0.109(3) -0.0001(10)
F1 0.748(19) 0.75(2) 0.75(2) -0.0001(10) 0.281(7) 0.0001(10)
C01 0.75(2) 0.120(11) 0.23(2) -0.047(11) 0.32(3) -0.133(14)

loop_
_atom_type_symbol
_atom_type_description
_atom_type_scat_dispersion_real
_atom_type_scat_dispersion_imag
_atom_type_scat_source
C C 0.0033 0.0016 'International Tables Vol C Tables 4.2.6.8 and 6.1.1.4'
H H 0.0000 0.0000 'International Tables Vol C Tables 4.2.6.8 and 6.1.1.4'
N N 0.0061 0.0033 'International Tables Vol C Tables 4.2.6.8 and 6.1.1.4'
O O 0.0106 0.0060 'International Tables Vol C Tables 4.2.6.8 and 6.1.1.4'
P P 0.1023 0.0942 'International Tables Vol C Tables 4.2.6.8 and 6.1.1.4'
Cl Cl 0.1484 0.1585 'International Tables Vol C Tables 4.2.6.8 and 6.1.1.4'
Au Au -2.0133 8.8022 'International Tables Vol C Tables 4.2.6.8 and 6.1.1.4'
S S 0.1246 0.1234 'International Tables Vol C Tables 4.2.6.8 and 6.1.1.4'
F F 0.0171 0.0103 'International Tables Vol C Tables 4.2.6.8 and 6.1.1.4'

loop_
_geom_angle_atom_site_label_1
_geom_angle_atom_site_label_2
_geom_angle_atom_site_label_3
_geom_angle
_geom_angle_site_symmetry_1
_geom_angle_site_symmetry_3
P1 Au1 Cl1 176.90(9) . .
N1 P1 C1 107.3(4) . .
N1 P1 C7 104.2(3) . .
C1 P1 C7 107.3(4) . .
N1 P1 Au1 112.4(2) . .
C1 P1 Au1 112.2(3) . .
C7 P1 Au1 113.0(3) . .
N1 P2 C25 109.4(4) . .
N1 P2 C13 112.7(4) . .
C25 P2 C13 108.8(4) . .
N1 P2 C19 109.4(4) . .
C25 P2 C19 109.1(4) . .
C13 P2 C19 107.4(4) . .
C27 O1 C28 111.0(9) . .
C26 N1 P2 119.9(5) . .
C26 N1 P1 120.5(5) . .
P2 N1 P1 119.2(4) . .
C2 C1 C6 118.1(8) . .
C2 C1 P1 118.6(7) . .
C6 C1 P1 123.2(7) . .
C3 C2 C1 120.8(10) . .
C3 C2 H2A 119.6 . .
C1 C2 H2A 119.6 . .
C4 C3 C2 120.5(12) . .
C4 C3 H3A 119.7 . .
C2 C3 H3A 119.7 . .
C5 C4 C3 119.7(11) . .
C5 C4 H4A 120.2 . .
C3 C4 H4A 120.2 . .
C4 C5 C6 122.0(11) . .
C4 C5 H5A 119.0 . .
C6 C5 H5A 119.0 . .
C5 C6 C1 118.8(11) . .
C5 C6 H6A 120.6 . .
C1 C6 H6A 120.6 . .
C12 C7 C8 119.3(8) . .
C12 C7 P1 118.1(7) . .
C8 C7 P1 122.5(7) . .
C9 C8 C7 119.4(10) . .
C9 C8 H8A 120.3 . .
C7 C8 H8A 120.3 . .
C10 C9 C8 120.4(11) . .
C10 C9 H9A 119.8 . .
C8 C9 H9A 119.8 . .
C9 C10 C11 120.6(10) . .
C9 C10 H10A 119.7 . .
C11 C10 H10A 119.7 . .
C10 C11 C12 120.6(10) . .
C10 C11 H11A 119.7 . .
C12 C11 H11A 119.7 . .
C11 C12 C7 119.6(10) . .
C11 C12 H12A 120.2 . .
C7 C12 H12A 120.2 . .
C18 C13 C14 120.4(8) . .
C18 C13 P2 117.1(6) . .
C14 C13 P2 122.5(6) . .
C13 C14 C15 117.9(8) . .
C13 C14 H14A 121.1 . .
C15 C14 H14A 121.1 . .
C16 C15 C14 121.6(9) . .
C16 C15 H15A 119.2 . .
C14 C15 H15A 119.2 . .
C15 C16 C17 120.1(9) . .
C15 C16 H16A 119.9 . .
C17 C16 H16A 119.9 . .
C16 C17 C18 120.9(9) . .
C16 C17 H17A 119.6 . .
C18 C17 H17A 119.6 . .
C17 C18 C13 119.1(9) . .
C17 C18 H18A 120.4 . .
C13 C18 H18A 120.4 . .
C20 C19 C24 120.7(8) . .
C20 C19 P2 121.5(6) . .
C24 C19 P2 117.8(7) . .
C19 C20 C21 120.0(10) . .
C19 C20 H20A 120.0 . .
C21 C20 H20A 120.0 . .
C22 C21 C20 120.1(13) . .
C22 C21 H21A 119.9 . .
C20 C21 H21A 119.9 . .
C21 C22 C23 121.0(12) . .
C21 C22 H22A 119.5 . .
C23 C22 H22A 119.5 . .
C22 C23 C24 120.2(12) . .
C22 C23 H23A 119.9 . .
C24 C23 H23A 119.9 . .
C19 C24 C23 117.9(12) . .
C19 C24 H24A 121.0 . .
C23 C24 H24A 121.0 . .
P2 C25 H25A 109.5 . .
P2 C25 H25B 109.5 . .
H25A C25 H25B 109.5 . .
P2 C25 H25C 109.5 . .
H25A C25 H25C 109.5 . .
H25B C25 H25C 109.5 . .
N1 C26 C27 113.3(8) . .
N1 C26 H26A 108.9 . .
C27 C26 H26A 108.9 . .
N1 C26 H26B 108.9 . .
C27 C26 H26B 108.9 . .
H26A C26 H26B 107.7 . .
O1 C27 C26 108.7(8) . .
O1 C27 H27A 110.0 . .
C26 C27 H27A 110.0 . .
O1 C27 H27B 110.0 . .
C26 C27 H27B 110.0 . .
H27A C27 H27B 108.3 . .
O1 C28 H28A 109.5 . .
O1 C28 H28B 109.5 . .
H28A C28 H28B 109.5 . .
O1 C28 H28C 109.5 . .
H28A C28 H28C 109.5 . .
H28B C28 H28C 109.5 . .
O02 S1 O03 123.6(8) . .
O02 S1 O01 107.6(19) . .
O03 S1 O01 90.2(17) . .
O02 S1 C01 118.8(8) . .
O03 S1 C01 113.7(8) . .
O01 S1 C01 90.8(19) . .
F3 C01 F1 114.5(11) . .
F3 C01 F2 109.5(9) . .
F1 C01 F2 115.9(11) . .
F3 C01 S1 109.1(9) . .
F1 C01 S1 102.8(7) . .
F2 C01 S1 104.1(13) . .

loop_
_geom_bond_atom_site_label_1
_geom_bond_atom_site_label_2
_geom_bond_distance
_geom_bond_site_symmetry_2
Au1 P1 2.222(2) .
Au1 Cl1 2.281(2) .
P1 N1 1.726(6) .
P1 C1 1.801(8) .
P1 C7 1.806(8) .
P2 N1 1.679(6) .
P2 C25 1.765(8) .
P2 C13 1.787(8) .
P2 C19 1.795(8) .
O1 C27 1.395(13) .
O1 C28 1.464(15) .
N1 C26 1.503(10) .
C1 C2 1.388(13) .
C1 C6 1.400(12) .
C2 C3 1.364(13) .
C2 H2A 0.9300 .
C3 C4 1.356(17) .
C3 H3A 0.9300 .
C4 C5 1.347(18) .
C4 H4A 0.9300 .
C5 C6 1.375(16) .
C5 H5A 0.9300 .
C6 H6A 0.9300 .
C7 C12 1.385(12) .
C7 C8 1.395(12) .
C8 C9 1.393(14) .
C8 H8A 0.9300 .
C9 C10 1.343(17) .
C9 H9A 0.9300 .
C10 C11 1.373(16) .
C10 H10A 0.9300 .
C11 C12 1.373(13) .
C11 H11A 0.9300 .
C12 H12A 0.9300 .
C13 C18 1.390(11) .
C13 C14 1.395(11) .
C14 C15 1.398(13) .
C14 H14A 0.9300 .
C15 C16 1.357(15) .
C15 H15A 0.9300 .
C16 C17 1.358(15) .
C16 H16A 0.9300 .
C17 C18 1.390(13) .
C17 H17A 0.9300 .
C18 H18A 0.9300 .
C19 C20 1.376(12) .
C19 C24 1.393(12) .
C20 C21 1.380(13) .
C20 H20A 0.9300 .
C21 C22 1.35(2) .
C21 H21A 0.9300 .
C22 C23 1.38(2) .
C22 H22A 0.9300 .
C23 C24 1.398(17) .
C23 H23A 0.9300 .
C24 H24A 0.9300 .
C25 H25A 0.9600 .
C25 H25B 0.9600 .
C25 H25C 0.9600 .
C26 C27 1.504(15) .
C26 H26A 0.9700 .
C26 H26B 0.9700 .
C27 H27A 0.9700 .
C27 H27B 0.9700 .
C28 H28A 0.9600 .
C28 H28B 0.9600 .
C28 H28C 0.9600 .
S1 O02 1.379(8) .
S1 O03 1.393(8) .
S1 O01 1.432(10) .
S1 C01 1.792(5) .
F3 C01 1.313(5) .
F2 C01 1.321(5) .
F1 C01 1.316(5) .

loop_
_geom_torsion_atom_site_label_1
_geom_torsion_atom_site_label_2
_geom_torsion_atom_site_label_3
_geom_torsion_atom_site_label_4
_geom_torsion
_geom_torsion_site_symmetry_1
_geom_torsion_site_symmetry_2
_geom_torsion_site_symmetry_3
_geom_torsion_site_symmetry_4
Cl1 Au1 P1 N1 150.1(16) . . . .
Cl1 Au1 P1 C1 29.1(17) . . . .
Cl1 Au1 P1 C7 -92.3(16) . . . .
C25 P2 N1 C26 18.4(8) . . . .
C13 P2 N1 C26 -102.8(7) . . . .
C19 P2 N1 C26 137.8(7) . . . .
C25 P2 N1 P1 -153.7(5) . . . .
C13 P2 N1 P1 85.1(5) . . . .
C19 P2 N1 P1 -34.3(6) . . . .
C1 P1 N1 C26 -87.2(7) . . . .
C7 P1 N1 C26 26.4(8) . . . .
Au1 P1 N1 C26 149.0(6) . . . .
C1 P1 N1 P2 84.8(5) . . . .
C7 P1 N1 P2 -161.6(5) . . . .
Au1 P1 N1 P2 -38.9(5) . . . .
N1 P1 C1 C2 -138.6(7) . . . .
C7 P1 C1 C2 109.9(7) . . . .
Au1 P1 C1 C2 -14.7(7) . . . .
N1 P1 C1 C6 40.7(8) . . . .
C7 P1 C1 C6 -70.7(8) . . . .
Au1 P1 C1 C6 164.6(7) . . . .
C6 C1 C2 C3 0.3(14) . . . .
P1 C1 C2 C3 179.6(8) . . . .
C1 C2 C3 C4 1.2(16) . . . .
C2 C3 C4 C5 -1.5(19) . . . .
C3 C4 C5 C6 0(2) . . . .
C4 C5 C6 C1 1.0(18) . . . .
C2 C1 C6 C5 -1.3(14) . . . .
P1 C1 C6 C5 179.3(8) . . . .
N1 P1 C7 C12 79.8(7) . . . .
C1 P1 C7 C12 -166.6(7) . . . .
Au1 P1 C7 C12 -42.5(7) . . . .
N1 P1 C7 C8 -100.7(8) . . . .
C1 P1 C7 C8 12.9(8) . . . .
Au1 P1 C7 C8 137.0(7) . . . .
C12 C7 C8 C9 -1.3(14) . . . .
P1 C7 C8 C9 179.1(8) . . . .
C7 C8 C9 C10 0.1(16) . . . .
C8 C9 C10 C11 1.2(18) . . . .
C9 C10 C11 C12 -1.1(18) . . . .
C10 C11 C12 C7 -0.2(16) . . . .
C8 C7 C12 C11 1.4(13) . . . .
P1 C7 C12 C11 -179.0(7) . . . .
N1 P2 C13 C18 -176.4(6) . . . .
C25 P2 C13 C18 62.1(7) . . . .
C19 P2 C13 C18 -55.8(7) . . . .
N1 P2 C13 C14 5.9(8) . . . .
C25 P2 C13 C14 -115.6(7) . . . .
C19 P2 C13 C14 126.4(7) . . . .
C18 C13 C14 C15 -0.4(12) . . . .
P2 C13 C14 C15 177.3(7) . . . .
C13 C14 C15 C16 1.2(15) . . . .
C14 C15 C16 C17 -1.0(18) . . . .
C15 C16 C17 C18 0.1(17) . . . .
C16 C17 C18 C13 0.7(15) . . . .
C14 C13 C18 C17 -0.5(13) . . . .
P2 C13 C18 C17 -178.3(7) . . . .
N1 P2 C19 C20 104.1(7) . . . .
C25 P2 C19 C20 -136.3(7) . . . .
C13 P2 C19 C20 -18.5(8) . . . .
N1 P2 C19 C24 -74.0(7) . . . .
C25 P2 C19 C24 45.6(8) . . . .
C13 P2 C19 C24 163.4(7) . . . .
C24 C19 C20 C21 2.1(13) . . . .
P2 C19 C20 C21 -176.0(7) . . . .
C19 C20 C21 C22 -0.5(16) . . . .
C20 C21 C22 C23 -1(2) . . . .
C21 C22 C23 C24 0(2) . . . .
C20 C19 C24 C23 -2.7(14) . . . .
P2 C19 C24 C23 175.5(8) . . . .
C22 C23 C24 C19 1.7(17) . . . .
P2 N1 C26 C27 84.2(9) . . . .
P1 N1 C26 C27 -103.8(8) . . . .
C28 O1 C27 C26 179.0(9) . . . .
N1 C26 C27 O1 -63.2(10) . . . .
O02 S1 C01 F3 172.8(11) . . . .
O03 S1 C01 F3 -28.3(13) . . . .
O01 S1 C01 F3 62.2(19) . . . .
O02 S1 C01 F1 -65.3(14) . . . .
O03 S1 C01 F1 93.6(14) . . . .
O01 S1 C01 F1 -175.9(19) . . . .
O02 S1 C01 F2 55.9(12) . . . .
O03 S1 C01 F2 -145.2(11) . . . .
O01 S1 C01 F2 -54.7(18) . . . .
